data_7202741
loop_
_publ_author_name
'Wu, Wei-Ping'
'Wang, Yao-Yu'
'Wu, Ya-Pan'
'Liu, Jian-Qiang'
'Zeng, Xi-Rui'
'Shi, Qi-Zhen'
'Peng, Shie-Ming'

_publ_section_title
;
 Hydro(solvo)thermal synthesis, structures, luminescence of 2-D
 zinc(ii) and 1-D copper(ii) complexes constructed from
 pyridine-2,6-dicarboxylic acid N-oxide and decarboxylation of the
 ligand
;
_journal_issue 9
_journal_name_full CrystEngComm
_journal_page_first 753
_journal_paper_doi 10.1039/b701384a
_journal_volume 9
_journal_year 2007
_chemical_formula_moiety 'C12 H8 Cu N2 O6'
_chemical_formula_sum 'C12 H8 Cu N2 O6'
_chemical_formula_weight 339.74
_chemical_name_systematic
;

?

;
_space_group_IT_number 14
_symmetry_cell_setting monoclinic
_symmetry_space_group_name_Hall '-P 2ybc'
_symmetry_space_group_name_H-M 'P 1 21/c 1'
_atom_sites_solution_hydrogens geom
_atom_sites_solution_primary direct
_atom_sites_solution_secondary difmap
_audit_creation_method SHELXL-97
_cell_angle_alpha 90.00
_cell_angle_beta 94.18(3)
_cell_angle_gamma 90.00
_cell_formula_units_Z 2
_cell_length_a 3.3900(7)
_cell_length_b 12.590(3)
_cell_length_c 12.170(2)
_cell_measurement_reflns_used 2617
_cell_measurement_temperature 296(2)
_cell_measurement_theta_max 28.21
_cell_measurement_theta_min 2.33
_cell_volume 518.04(19)
_computing_cell_refinement 'Bruker XSCANS'
_computing_data_collection 'Bruker XSCANS'
_computing_data_reduction 'Bruker SHELXTL'
_computing_molecular_graphics 'Bruker SHELXTL'
_computing_publication_material 'Bruker SHELXTL'
_computing_structure_refinement 'SHELXL-97 (Sheldrick, 1997)'
_computing_structure_solution 'SHELXS-97 (Sheldrick, 1990)'
_diffrn_ambient_temperature 296(2)
_diffrn_measured_fraction_theta_full 0.990
_diffrn_measured_fraction_theta_max 0.990
_diffrn_measurement_device_type 'CCD area detector'
_diffrn_measurement_method 'phi and omega scans'
_diffrn_radiation_monochromator graphite
_diffrn_radiation_source 'fine-focus sealed tube'
_diffrn_radiation_type MoK\a
_diffrn_radiation_wavelength 0.71073
_diffrn_reflns_av_R_equivalents 0.0166
_diffrn_reflns_av_sigmaI/netI 0.0153
_diffrn_reflns_limit_h_max 4
_diffrn_reflns_limit_h_min -4
_diffrn_reflns_limit_k_max 15
_diffrn_reflns_limit_k_min -14
_diffrn_reflns_limit_l_max 14
_diffrn_reflns_limit_l_min -14
_diffrn_reflns_number 3157
_diffrn_reflns_theta_full 25.17
_diffrn_reflns_theta_max 25.17
_diffrn_reflns_theta_min 2.33
_diffrn_standards_decay_% 0
_diffrn_standards_interval_count 0
_diffrn_standards_interval_time 0
_diffrn_standards_number 0
_exptl_absorpt_coefficient_mu 2.145
_exptl_absorpt_correction_T_max 0.7391
_exptl_absorpt_correction_T_min 0.6497
_exptl_absorpt_correction_type multi-scan
_exptl_absorpt_process_details 'SADABS(Bruker, 2004)'
_exptl_crystal_colour green
_exptl_crystal_density_diffrn 2.178
_exptl_crystal_density_method 'not measured'
_exptl_crystal_description block
_exptl_crystal_F_000 342
_exptl_crystal_size_max 0.22
_exptl_crystal_size_mid 0.18
_exptl_crystal_size_min 0.15
_refine_diff_density_max 0.270
_refine_diff_density_min -0.419
_refine_diff_density_rms 0.065
_refine_ls_extinction_method none
_refine_ls_goodness_of_fit_ref 1.045
_refine_ls_hydrogen_treatment constr
_refine_ls_matrix_type full
_refine_ls_number_parameters 97
_refine_ls_number_reflns 915
_refine_ls_number_restraints 0
_refine_ls_restrained_S_all 1.045
_refine_ls_R_factor_all 0.0257
_refine_ls_R_factor_gt 0.0238
_refine_ls_shift/su_max 0.000
_refine_ls_shift/su_mean 0.000
_refine_ls_structure_factor_coef Fsqd
_refine_ls_weighting_details 'calc w=1/[\s^2^(Fo^2^)+(0.0512P)^2^+0.2458P] where P=(Fo^2^+2Fc^2^)/3'
_refine_ls_weighting_scheme calc
_refine_ls_wR_factor_gt 0.0730
_refine_ls_wR_factor_ref 0.0738
_reflns_number_gt 839
_reflns_number_total 915
_reflns_threshold_expression >2sigma(I)
_cod_data_source_file b701384a.txt
_cod_data_source_block j
_cod_depositor_comments
;
The following automatic conversions were performed:
'_symmetry_cell_setting' value 'Monoclinic' changed to 'monoclinic'
according to '/home/saulius/struct/CIF-dictionaries/cif_core.dic'
dictionary named 'cif_core.dic' version 2.4.1 from 2010-06-29.

Automatic conversion script
Id: cif_fix_enum 1527 2010-12-29 10:47:43Z saulius 
;
_cod_original_cell_volume 518.04(18)
_cod_original_sg_symbol_H-M P2(1)/c
_cod_database_code 7202741

loop_
_symmetry_equiv_pos_as_xyz
'x, y, z'
'-x, y+1/2, -z+1/2'
'-x, -y, -z'
'x, -y-1/2, z-1/2'

loop_
_atom_site_label
_atom_site_type_symbol
_atom_site_fract_x
_atom_site_fract_y
_atom_site_fract_z
_atom_site_U_iso_or_equiv
_atom_site_adp_type
_atom_site_occupancy
_atom_site_symmetry_multiplicity
_atom_site_calc_flag
_atom_site_refinement_flags
_atom_site_disorder_assembly
_atom_site_disorder_group
O3 O -0.0710(5) 0.46547(14) 0.84834(13) 0.0289(4) Uani 1 1 d . . .
Cu1 Cu 0.0000 0.5000 1.0000 0.02330(18) Uani 1 2 d S . .
O2 O 0.3688(5) 0.39065(13) 1.02473(13) 0.0301(4) Uani 1 1 d . . .
C5 C 0.2634(6) 0.29944(17) 0.85322(18) 0.0214(5) Uani 1 1 d . . .
N2 N 0.3897(5) 0.30376(14) 0.96110(15) 0.0208(4) Uani 1 1 d . . .
O6 O 0.0596(5) 0.38859(14) 0.69307(13) 0.0330(4) Uani 1 1 d . . .
C6 C 0.0734(6) 0.39284(17) 0.79352(18) 0.0229(5) Uani 1 1 d . . .
C1 C 0.3090(7) 0.20524(18) 0.7971(2) 0.0279(5) Uani 1 1 d . . .
H1A H 0.2202 0.2010 0.7232 0.033 Uiso 1 1 calc R . .
C3 C 0.6109(7) 0.12779(18) 0.9554(2) 0.0313(6) Uani 1 1 d . . .
H3B H 0.7345 0.0703 0.9914 0.038 Uiso 1 1 calc R . .
C4 C 0.5626(6) 0.2204(2) 1.01154(19) 0.0251(5) Uani 1 1 d . . .
H4A H 0.6512 0.2252 1.0855 0.030 Uiso 1 1 calc R . .
C2 C 0.4801(7) 0.11881(19) 0.8473(2) 0.0321(6) Uani 1 1 d . . .
H2A H 0.5072 0.0555 0.8092 0.039 Uiso 1 1 calc R . .

loop_
_atom_site_aniso_label
_atom_site_aniso_U_11
_atom_site_aniso_U_22
_atom_site_aniso_U_33
_atom_site_aniso_U_23
_atom_site_aniso_U_13
_atom_site_aniso_U_12
O3 0.0325(9) 0.0307(9) 0.0225(8) -0.0035(7) -0.0047(7) 0.0106(8)
Cu1 0.0281(3) 0.0209(3) 0.0202(3) -0.00260(13) -0.00324(17) 0.00609(14)
O2 0.0368(10) 0.0257(9) 0.0263(8) -0.0093(7) -0.0087(7) 0.0106(7)
C5 0.0176(11) 0.0230(11) 0.0239(11) -0.0011(9) 0.0027(9) -0.0037(8)
N2 0.0184(9) 0.0200(9) 0.0242(9) -0.0027(7) 0.0031(7) 0.0001(7)
O6 0.0398(10) 0.0386(10) 0.0201(9) -0.0022(7) -0.0010(7) 0.0037(8)
C6 0.0207(11) 0.0244(11) 0.0232(11) -0.0019(9) -0.0017(9) -0.0043(9)
C1 0.0209(12) 0.0315(13) 0.0315(12) -0.0072(10) 0.0036(9) -0.0037(9)
C3 0.0227(13) 0.0231(12) 0.0485(16) 0.0037(11) 0.0051(11) 0.0013(9)
C4 0.0212(11) 0.0250(13) 0.0290(12) 0.0047(9) 0.0015(9) 0.0020(9)
C2 0.0252(13) 0.0232(12) 0.0487(15) -0.0093(11) 0.0069(11) -0.0009(9)

loop_
_atom_type_symbol
_atom_type_description
_atom_type_scat_dispersion_real
_atom_type_scat_dispersion_imag
_atom_type_scat_source
C C 0.0033 0.0016 'International Tables Vol C Tables 4.2.6.8 and 6.1.1.4'
H H 0.0000 0.0000 'International Tables Vol C Tables 4.2.6.8 and 6.1.1.4'
N N 0.0061 0.0033 'International Tables Vol C Tables 4.2.6.8 and 6.1.1.4'
O O 0.0106 0.0060 'International Tables Vol C Tables 4.2.6.8 and 6.1.1.4'
Cu Cu 0.3201 1.2651 'International Tables Vol C Tables 4.2.6.8 and 6.1.1.4'

loop_
_geom_angle_atom_site_label_1
_geom_angle_atom_site_label_2
_geom_angle_atom_site_label_3
_geom_angle
_geom_angle_site_symmetry_1
_geom_angle_site_symmetry_3
_geom_angle_publ_flag
C6 O3 Cu1 131.28(15) . . ?
O2 Cu1 O2 180.00 . 3_567 ?
O2 Cu1 O3 91.36(7) . . ?
O2 Cu1 O3 88.64(7) 3_567 . ?
O2 Cu1 O3 88.64(7) . 3_567 ?
O2 Cu1 O3 91.36(7) 3_567 3_567 ?
O3 Cu1 O3 180.00 . 3_567 ?
N2 O2 Cu1 124.68(13) . . ?
N2 C5 C1 118.4(2) . . ?
N2 C5 C6 122.17(19) . . ?
C1 C5 C6 119.5(2) . . ?
C4 N2 O2 114.57(18) . . ?
C4 N2 C5 120.9(2) . . ?
O2 N2 C5 124.44(18) . . ?
O6 C6 O3 125.3(2) . . ?
O6 C6 C5 115.7(2) . . ?
O3 C6 C5 118.96(19) . . ?
C2 C1 C5 121.7(2) . . ?
C2 C1 H1A 119.2 . . ?
C5 C1 H1A 119.2 . . ?
C2 C3 C4 120.7(2) . . ?
C2 C3 H3B 119.6 . . ?
C4 C3 H3B 119.6 . . ?
N2 C4 C3 120.5(2) . . ?
N2 C4 H4A 119.8 . . ?
C3 C4 H4A 119.8 . . ?
C1 C2 C3 117.8(2) . . ?
C1 C2 H2A 121.1 . . ?
C3 C2 H2A 121.1 . . ?

loop_
_geom_bond_atom_site_label_1
_geom_bond_atom_site_label_2
_geom_bond_distance
_geom_bond_site_symmetry_2
_geom_bond_publ_flag
O3 C6 1.252(3) . ?
O3 Cu1 1.8944(16) . ?
Cu1 O2 1.8692(16) . ?
Cu1 O2 1.8692(16) 3_567 ?
Cu1 O3 1.8944(16) 3_567 ?
O2 N2 1.345(2) . ?
C5 N2 1.352(3) . ?
C5 C1 1.383(3) . ?
C5 C6 1.502(3) . ?
N2 C4 1.330(3) . ?
O6 C6 1.221(3) . ?
C1 C2 1.357(4) . ?
C1 H1A 0.9300 . ?
C3 C2 1.361(4) . ?
C3 C4 1.368(3) . ?
C3 H3B 0.9300 . ?
C4 H4A 0.9300 . ?
C2 H2A 0.9300 . ?
